data_7227239
loop_
_publ_author_name
'Ghosh, Kaushik'
'Tyagi, Nidhi'
'Singh, Ovender'
'Singh, Udai P.'

_publ_section_title
;
 Nitric oxide (NO) reactivity studies on mononuclear Iron(II) complexes
 supported by a tetradentate Schiff base Ligand
;
_journal_name_full 'RSC Adv.'
_journal_paper_doi 10.1039/C6RA21659E
_journal_year 2016
_chemical_formula_moiety 'C26 H20 Fe N8 3(H2 O)'
_chemical_formula_sum 'C26 H26 Fe N8 O3'
_chemical_formula_weight 554.40
_chemical_name_systematic
; 
 ? 
;
_space_group_IT_number 33
_symmetry_cell_setting orthorhombic
_symmetry_space_group_name_Hall 'P -2ac -2n'
_symmetry_space_group_name_H-M 'P n 21 a'
_atom_sites_solution_hydrogens geom
_atom_sites_solution_primary direct
_atom_sites_solution_secondary difmap
_audit_creation_method SHELXL-97
_audit_update_record
;
2016-07-04 deposited with the CCDC.
2016-12-02 downloaded from the CCDC.
;
_cell_angle_alpha 90.000(5)
_cell_angle_beta 90.000(5)
_cell_angle_gamma 90.000(5)
_cell_formula_units_Z 4
_cell_length_a 16.979(5)
_cell_length_b 15.130(5)
_cell_length_c 10.163(5)
_cell_measurement_reflns_used 111
_cell_measurement_temperature 293(2)
_cell_measurement_theta_max 27.13
_cell_measurement_theta_min 2.46
_cell_volume 2610.8(17)
_computing_cell_refinement 'Bruker Kappa Apex'
_computing_data_collection 'Bruker Kappa Apex'
_computing_data_reduction 'Bruker SAINT'
_computing_molecular_graphics 'Bruker SHELXTL'
_computing_publication_material 'Bruker SHELXTL'
_computing_structure_refinement 'SHELXL-97 (Sheldrick, 1997)'
_computing_structure_solution 'SHELXS-97 (Sheldrick, 1990)'
_diffrn_ambient_temperature 293(2)
_diffrn_measured_fraction_theta_full 0.989
_diffrn_measured_fraction_theta_max 0.989
_diffrn_measurement_device_type 'CCD area detector'
_diffrn_measurement_method 'phi omega scans'
_diffrn_radiation_monochromator graphite
_diffrn_radiation_source 'fine-focus sealed tube'
_diffrn_radiation_type MoK\a
_diffrn_radiation_wavelength 0.71073
_diffrn_reflns_av_R_equivalents 0.0526
_diffrn_reflns_av_sigmaI/netI 0.0446
_diffrn_reflns_limit_h_max 22
_diffrn_reflns_limit_h_min -22
_diffrn_reflns_limit_k_max 20
_diffrn_reflns_limit_k_min -20
_diffrn_reflns_limit_l_max 13
_diffrn_reflns_limit_l_min -13
_diffrn_reflns_number 31287
_diffrn_reflns_theta_full 28.33
_diffrn_reflns_theta_max 28.33
_diffrn_reflns_theta_min 2.34
_exptl_absorpt_coefficient_mu 0.622
_exptl_absorpt_correction_T_max 0.827
_exptl_absorpt_correction_T_min 0.827
_exptl_absorpt_correction_type multi-scan
_exptl_absorpt_process_details '(SADABS; Bruker, 2000)'
_exptl_crystal_colour Red
_exptl_crystal_density_diffrn 1.411
_exptl_crystal_density_method 'not measured'
_exptl_crystal_description squar
_exptl_crystal_F_000 1152
_exptl_crystal_size_max 0.22
_exptl_crystal_size_mid 0.22
_exptl_crystal_size_min 0.22
_refine_diff_density_max 0.239
_refine_diff_density_min -0.303
_refine_diff_density_rms 0.053
_refine_ls_abs_structure_details 'Flack H D (1983), Acta Cryst. A39, 876-881'
_refine_ls_abs_structure_Flack 0.34(4)
_refine_ls_extinction_method none
_refine_ls_goodness_of_fit_ref 0.813
_refine_ls_hydrogen_treatment mixed
_refine_ls_matrix_type full
_refine_ls_number_parameters 375
_refine_ls_number_reflns 6180
_refine_ls_number_restraints 1
_refine_ls_restrained_S_all 0.813
_refine_ls_R_factor_all 0.0582
_refine_ls_R_factor_gt 0.0367
_refine_ls_shift/su_max 0.001
_refine_ls_shift/su_mean 0.000
_refine_ls_structure_factor_coef Fsqd
_refine_ls_weighting_details 'calc w=1/[\s^2^(Fo^2^)+(0.0801P)^2^+1.7220P] where P=(Fo^2^+2Fc^2^)/3'
_refine_ls_weighting_scheme calc
_refine_ls_wR_factor_gt 0.0964
_refine_ls_wR_factor_ref 0.1160
_reflns_number_gt 4723
_reflns_number_total 6528
_reflns_threshold_expression >2sigma(I)
_cod_data_source_file c6ra21659e2.cif
_cod_data_source_block ups443kgnt52-1
_cod_database_code 7227239

loop_
_symmetry_equiv_pos_as_xyz
'x, y, z'
'-x, y+1/2, -z'
'-x+1/2, y+1/2, z+1/2'
'x+1/2, y, -z+1/2'

loop_
_atom_site_label
_atom_site_type_symbol
_atom_site_fract_x
_atom_site_fract_y
_atom_site_fract_z
_atom_site_U_iso_or_equiv
_atom_site_adp_type
_atom_site_occupancy
_atom_site_symmetry_multiplicity
_atom_site_calc_flag
_atom_site_refinement_flags
Fe1 Fe 0.546733(16) 0.18206(10) 0.71255(3) 0.02505(10) Uani 1 1 d .
O1 O 0.79742(14) 0.1783(8) 0.0641(2) 0.0716(10) Uani 1 1 d .
O2 O 0.63835(16) 0.1777(9) 0.1476(3) 0.0966(16) Uani 1 1 d .
O3 O 0.43198(15) 0.1816(10) 0.2721(3) 0.0742(8) Uani 1 1 d .
N1 N 0.4884(4) 0.0700(3) 0.6730(6) 0.0292(12) Uani 1 1 d .
N2 N 0.6042(4) 0.0132(4) 0.7625(7) 0.0378(14) Uani 1 1 d .
N3 N 0.6209(4) 0.1019(4) 0.7718(5) 0.0320(13) Uani 1 1 d .
N4 N 0.6215(4) 0.2619(3) 0.7720(5) 0.0270(12) Uani 1 1 d .
N5 N 0.6031(4) 0.3502(4) 0.7639(7) 0.0381(15) Uani 1 1 d .
N6 N 0.4897(4) 0.2937(3) 0.6703(5) 0.0279(12) Uani 1 1 d .
C21 C 0.49882(13) 0.1832(6) 0.8879(2) 0.0352(5) Uani 1 1 d .
C22 C 0.58163(12) 0.1817(5) 0.5305(2) 0.0294(5) Uani 1 1 d .
C1 C 0.4183(4) 0.0564(4) 0.6116(7) 0.0365(16) Uani 1 1 d .
H1 H 0.3913 0.1054 0.5799 0.044 Uiso 1 1 calc R
C2 C 0.3857(5) -0.0237(4) 0.5940(8) 0.0358(16) Uani 1 1 d .
H2 H 0.3369 -0.0289 0.5533 0.043 Uiso 1 1 calc R
C3 C 0.4263(4) -0.1007(4) 0.6379(8) 0.0396(17) Uani 1 1 d .
H3 H 0.4049 -0.1570 0.6288 0.048 Uiso 1 1 calc R
C4 C 0.4980(5) -0.0873(4) 0.6938(8) 0.0380(17) Uani 1 1 d .
H4 H 0.5275 -0.1356 0.7216 0.046 Uiso 1 1 calc R
C5 C 0.5293(4) 0.0010(4) 0.7106(6) 0.0283(14) Uani 1 1 d .
C6 C 0.4193(4) 0.3053(4) 0.6138(7) 0.0312(15) Uani 1 1 d .
H6 H 0.3909 0.2559 0.5873 0.037 Uiso 1 1 calc R
C7 C 0.3870(5) 0.3892(5) 0.5933(8) 0.0410(17) Uani 1 1 d .
H7 H 0.3386 0.3963 0.5518 0.049 Uiso 1 1 calc R
C8 C 0.4283(5) 0.4587(5) 0.6355(8) 0.0456(19) Uani 1 1 d .
H8 H 0.4075 0.5149 0.6227 0.055 Uiso 1 1 calc R
C9 C 0.5008(5) 0.4514(5) 0.6975(8) 0.0409(17) Uani 1 1 d .
H9 H 0.5282 0.5005 0.7282 0.049 Uiso 1 1 calc R
C10 C 0.5282(4) 0.3704(5) 0.7100(6) 0.0321(15) Uani 1 1 d .
C11 C 0.6859(4) 0.2286(4) 0.8262(7) 0.0366(16) Uani 1 1 d .
C12 C 0.6847(4) 0.1340(4) 0.8225(7) 0.0325(15) Uani 1 1 d .
C13 C 0.7287(5) -0.1777(5) 0.8550(10) 0.056(2) Uani 1 1 d .
H13 H 0.7620 -0.2188 0.8156 0.068 Uiso 1 1 calc R
C14 C 0.6916(5) -0.1106(5) 0.7835(8) 0.0431(18) Uani 1 1 d .
H14 H 0.7006 -0.1064 0.6935 0.052 Uiso 1 1 calc R
C15 C 0.6436(4) -0.0527(4) 0.8406(7) 0.0320(15) Uani 1 1 d .
C16 C 0.6300(5) -0.0548(6) 0.9774(7) 0.056(2) Uani 1 1 d .
H16 H 0.5992 -0.0128 1.0200 0.067 Uiso 1 1 calc R
C17 C 0.6667(7) -0.1257(7) 1.0457(9) 0.076(3) Uani 1 1 d .
H17 H 0.6562 -0.1326 1.1349 0.091 Uiso 1 1 calc R
C18 C 0.6287(6) 0.4196(6) 0.9727(9) 0.061(3) Uani 1 1 d .
H18 H 0.5926 0.3806 1.0096 0.074 Uiso 1 1 calc R
C19 C 0.6434(4) 0.4146(4) 0.8442(7) 0.0330(15) Uani 1 1 d .
C20 C 0.6936(5) 0.4759(5) 0.7836(8) 0.0409(18) Uani 1 1 d .
H20 H 0.7040 0.4736 0.6938 0.049 Uiso 1 1 calc R
N7 N 0.47900(16) 0.1840(9) 0.9957(2) 0.0609(8) Uani 1 1 d .
N8 N 0.59841(14) 0.1817(6) 0.4211(2) 0.0436(5) Uani 1 1 d .
C23 C 0.7271(5) 0.5400(4) 0.8632(10) 0.054(2) Uani 1 1 d .
H23 H 0.7601 0.5813 0.8239 0.065 Uiso 1 1 calc R
C24 C 0.7152(7) 0.5462(6) 0.9896(10) 0.064(3) Uani 1 1 d .
H24 H 0.7379 0.5912 1.0392 0.077 Uiso 1 1 calc R
C25 C 0.6643(7) 0.4788(6) 1.0504(8) 0.072(3) Uani 1 1 d .
H25 H 0.6570 0.4774 1.1410 0.086 Uiso 1 1 calc R
C26 C 0.7121(7) -0.1788(6) 0.9917(10) 0.066(3) Uani 1 1 d .
H26 H 0.7365 -0.2214 1.0436 0.079 Uiso 1 1 calc R
H89 H 0.733(2) 0.266(2) 0.851(3) 0.013(8) Uiso 1 1 d .
H90 H 0.712(2) 0.109(3) 0.871(4) 0.017(9) Uiso 1 1 d .
H91 H 0.441(2) 0.189(7) 0.191(4) 0.065(13) Uiso 1 1 d .
H92 H 0.465(2) 0.179(11) 0.307(4) 0.063(14) Uiso 1 1 d .
H93 H 0.604(2) 0.197(3) 0.107(3) 0.037(11) Uiso 1 1 d .
H94 H 0.627(3) 0.197(5) 0.214(5) 0.086(19) Uiso 1 1 d .
H95 H 0.7577(19) 0.160(2) 0.096(3) 0.028(9) Uiso 1 1 d .
H96 H 0.830(2) 0.166(4) 0.125(3) 0.052(12) Uiso 1 1 d .

loop_
_atom_site_aniso_label
_atom_site_aniso_U_11
_atom_site_aniso_U_22
_atom_site_aniso_U_33
_atom_site_aniso_U_23
_atom_site_aniso_U_13
_atom_site_aniso_U_12
Fe1 0.02844(15) 0.02014(16) 0.02657(15) 0.0004(5) -0.00404(11) -0.0007(5)
O1 0.0394(11) 0.138(3) 0.0374(10) -0.010(5) 0.0033(10) 0.012(5)
O2 0.0460(14) 0.205(5) 0.0389(13) 0.004(6) 0.0055(11) 0.031(5)
O3 0.0501(13) 0.127(3) 0.0461(13) 0.001(6) 0.0077(11) -0.006(7)
N1 0.031(3) 0.026(3) 0.030(3) 0.003(2) 0.001(2) 0.005(2)
N2 0.043(4) 0.020(3) 0.051(4) 0.002(3) -0.010(3) -0.002(2)
N3 0.036(3) 0.033(3) 0.026(3) 0.005(2) -0.003(2) 0.003(3)
N4 0.030(3) 0.012(2) 0.039(3) 0.001(2) -0.006(2) 0.000(2)
N5 0.038(3) 0.024(3) 0.052(4) -0.008(3) -0.017(3) -0.006(2)
N6 0.034(3) 0.021(3) 0.028(3) -0.001(2) -0.007(2) 0.007(2)
C21 0.0340(11) 0.0339(13) 0.0377(12) 0.005(4) -0.0051(9) -0.009(3)
C22 0.0327(10) 0.0197(10) 0.0356(11) -0.010(3) -0.0019(8) -0.006(3)
C1 0.036(4) 0.047(4) 0.026(3) 0.001(3) -0.010(3) 0.003(3)
C2 0.035(3) 0.025(3) 0.047(4) -0.004(3) -0.005(3) -0.011(3)
C3 0.041(4) 0.020(3) 0.058(4) -0.006(3) -0.004(3) -0.002(3)
C4 0.040(4) 0.012(3) 0.062(4) 0.001(3) 0.004(3) -0.003(2)
C5 0.040(3) 0.011(2) 0.034(3) -0.0010(17) 0.001(2) -0.010(2)
C6 0.034(4) 0.019(3) 0.041(4) 0.000(2) 0.000(3) 0.007(2)
C7 0.041(4) 0.047(4) 0.035(4) 0.004(3) -0.005(3) 0.003(3)
C8 0.054(4) 0.033(3) 0.049(4) 0.011(3) 0.010(3) 0.022(3)
C9 0.046(4) 0.033(4) 0.044(4) 0.005(3) -0.007(3) -0.003(3)
C10 0.032(3) 0.031(3) 0.033(3) -0.002(2) -0.004(2) -0.011(2)
C11 0.037(4) 0.043(3) 0.030(3) 0.000(3) -0.013(3) 0.003(3)
C12 0.028(3) 0.019(3) 0.051(4) 0.004(2) -0.007(3) 0.011(2)
C13 0.047(4) 0.046(4) 0.076(5) -0.021(4) -0.015(4) 0.014(3)
C14 0.050(4) 0.039(4) 0.041(4) 0.002(3) -0.010(3) 0.009(3)
C15 0.036(4) 0.027(3) 0.033(3) 0.006(3) -0.004(3) -0.001(3)
C16 0.068(6) 0.069(5) 0.030(3) 0.000(3) 0.011(3) 0.007(4)
C17 0.108(7) 0.069(5) 0.052(5) 0.034(4) -0.016(4) 0.009(5)
C18 0.080(6) 0.047(4) 0.057(5) -0.012(4) 0.011(4) -0.032(4)
C19 0.037(4) 0.024(3) 0.039(4) -0.001(3) -0.004(3) -0.007(3)
C20 0.038(4) 0.043(4) 0.042(4) 0.012(3) 0.003(3) -0.009(3)
N7 0.0611(15) 0.086(2) 0.0354(11) -0.007(5) 0.0057(10) 0.010(6)
N8 0.0625(13) 0.0312(11) 0.0371(11) 0.009(3) 0.0074(9) -0.003(4)
C23 0.054(5) 0.026(3) 0.081(6) 0.001(3) -0.018(4) -0.017(3)
C24 0.072(6) 0.042(5) 0.077(7) -0.021(4) -0.021(5) -0.014(4)
C25 0.111(7) 0.068(5) 0.035(4) -0.008(3) 0.015(4) -0.013(5)
C26 0.087(8) 0.036(4) 0.075(7) 0.022(4) -0.037(6) -0.009(4)

loop_
_atom_type_symbol
_atom_type_description
_atom_type_scat_dispersion_real
_atom_type_scat_dispersion_imag
_atom_type_scat_source
C C 0.0033 0.0016 'International Tables Vol C Tables 4.2.6.8 and 6.1.1.4'
H H 0.0000 0.0000 'International Tables Vol C Tables 4.2.6.8 and 6.1.1.4'
N N 0.0061 0.0033 'International Tables Vol C Tables 4.2.6.8 and 6.1.1.4'
Cl Cl 0.1484 0.1585 'International Tables Vol C Tables 4.2.6.8 and 6.1.1.4'
Fe Fe 0.3463 0.8444 'International Tables Vol C Tables 4.2.6.8 and 6.1.1.4'
O O 0.0106 0.0060 'International Tables Vol C Tables 4.2.6.8 and 6.1.1.4'

loop_
_geom_angle_atom_site_label_1
_geom_angle_atom_site_label_2
_geom_angle_atom_site_label_3
_geom_angle
N3 Fe1 N4 81.64(9)
N3 Fe1 C22 95.8(2)
N4 Fe1 C22 95.9(2)
N3 Fe1 C21 89.5(3)
N4 Fe1 C21 89.0(3)
C22 Fe1 C21 173.21(10)
N3 Fe1 N6 163.1(2)
N4 Fe1 N6 81.4(2)
C22 Fe1 N6 86.8(3)
C21 Fe1 N6 89.3(3)
N3 Fe1 N1 81.2(2)
N4 Fe1 N1 162.8(2)
C22 Fe1 N1 87.6(3)
C21 Fe1 N1 89.1(3)
N6 Fe1 N1 115.67(8)
H95 O1 H96 100(3)
H93 O2 H94 97(5)
H91 O3 H92 112(4)
C5 N1 C1 118.5(6)
C5 N1 Fe1 110.7(5)
C1 N1 Fe1 130.7(4)
N3 N2 C5 110.1(6)
N3 N2 C15 122.9(6)
C5 N2 C15 122.8(6)
C12 N3 N2 124.4(6)
C12 N3 Fe1 117.0(5)
N2 N3 Fe1 118.6(5)
C11 N4 N5 125.6(6)
C11 N4 Fe1 117.0(4)
N5 N4 Fe1 117.3(4)
N4 N5 C10 115.9(5)
N4 N5 C19 121.0(6)
C10 N5 C19 119.8(6)
C6 N6 C10 115.7(5)
C6 N6 Fe1 129.7(4)
C10 N6 Fe1 114.6(5)
N7 C21 Fe1 172.5(2)
N8 C22 Fe1 176.6(2)
C2 C1 N1 123.9(6)
C2 C1 H1 118.0
N1 C1 H1 118.0
C1 C2 C3 119.7(7)
C1 C2 H2 120.1
C3 C2 H2 120.1
C4 C3 C2 116.2(6)
C4 C3 H3 121.9
C2 C3 H3 121.9
C3 C4 C5 121.0(6)
C3 C4 H4 119.5
C5 C4 H4 119.5
N1 C5 N2 119.3(6)
N1 C5 C4 120.4(7)
N2 C5 C4 120.2(7)
N6 C6 C7 122.4(6)
N6 C6 H6 118.8
C7 C6 H6 118.8
C8 C7 C6 117.4(7)
C8 C7 H7 121.3
C6 C7 H7 121.3
C7 C8 C9 123.4(7)
C7 C8 H8 118.3
C9 C8 H8 118.3
C10 C9 C8 115.6(7)
C10 C9 H9 122.2
C8 C9 H9 122.2
C9 C10 N6 125.6(7)
C9 C10 N5 123.7(7)
N6 C10 N5 110.7(6)
N4 C11 C12 111.0(7)
N4 C11 H89 123(2)
C12 C11 H89 125(2)
N3 C12 C11 113.4(7)
N3 C12 H90 126(3)
C11 C12 H90 117(3)
C14 C13 C26 115.3(8)
C14 C13 H13 122.4
C26 C13 H13 122.4
C15 C14 C13 121.9(8)
C15 C14 H14 119.0
C13 C14 H14 119.0
C14 C15 C16 121.0(7)
C14 C15 N2 120.1(7)
C16 C15 N2 118.9(7)
C15 C16 C17 115.3(8)
C15 C16 H16 122.4
C17 C16 H16 122.4
C26 C17 C16 123.0(9)
C26 C17 H17 118.5
C16 C17 H17 118.5
C19 C18 C25 122.1(8)
C19 C18 H18 119.0
C25 C18 H18 119.0
C18 C19 C20 120.5(7)
C18 C19 N5 120.2(7)
C20 C19 N5 119.1(7)
C23 C20 C19 117.1(7)
C23 C20 H20 121.4
C19 C20 H20 121.4
C24 C23 C20 124.3(8)
C24 C23 H23 117.9
C20 C23 H23 117.9
C23 C24 C25 117.0(8)
C23 C24 H24 121.5
C25 C24 H24 121.5
C18 C25 C24 118.8(8)
C18 C25 H25 120.6
C24 C25 H25 120.6
C17 C26 C13 123.3(9)
C17 C26 H26 118.3
C13 C26 H26 118.3

loop_
_geom_bond_atom_site_label_1
_geom_bond_atom_site_label_2
_geom_bond_distance
Fe1 N3 1.848(6)
Fe1 N4 1.853(6)
Fe1 C22 1.943(2)
Fe1 C21 1.959(3)
Fe1 N6 1.993(5)
Fe1 N1 2.005(6)
O1 H95 0.80(3)
O1 H96 0.85(4)
O2 H93 0.78(4)
O2 H94 0.77(6)
O3 H91 0.85(4)
O3 H92 0.67(4)
N1 C5 1.310(9)
N1 C1 1.359(9)
N2 N3 1.375(8)
N2 C5 1.391(9)
N2 C15 1.439(9)
N3 C12 1.294(9)
N4 C11 1.324(9)
N4 N5 1.375(8)
N5 C10 1.418(9)
N5 C19 1.445(9)
N6 C6 1.337(9)
N6 C10 1.393(9)
C21 N7 1.147(3)
C22 N8 1.147(3)
C1 C2 1.344(9)
C1 H1 0.9300
C2 C3 1.425(10)
C2 H2 0.9300
C3 C4 1.358(11)
C3 H3 0.9300
C4 C5 1.448(9)
C4 H4 0.9300
C6 C7 1.398(9)
C6 H6 0.9300
C7 C8 1.336(11)
C7 H7 0.9300
C8 C9 1.386(12)
C8 H8 0.9300
C9 C10 1.317(10)
C9 H9 0.9300
C11 C12 1.432(4)
C11 H89 1.01(3)
C12 H90 0.77(4)
C13 C14 1.399(12)
C13 C26 1.418(14)
C13 H13 0.9300
C14 C15 1.330(10)
C14 H14 0.9300
C15 C16 1.410(10)
C16 C17 1.422(13)
C16 H16 0.9300
C17 C26 1.242(15)
C17 H17 0.9300
C18 C19 1.331(11)
C18 C25 1.338(12)
C18 H18 0.9300
C19 C20 1.401(10)
C20 C23 1.384(11)
C20 H20 0.9300
C23 C24 1.304(13)
C23 H23 0.9300
C24 C25 1.473(14)
C24 H24 0.9300
C25 H25 0.9300
C26 H26 0.9300

loop_
_geom_torsion_atom_site_label_1
_geom_torsion_atom_site_label_2
_geom_torsion_atom_site_label_3
_geom_torsion_atom_site_label_4
_geom_torsion
N3 Fe1 N1 C5 1.7(5)
N4 Fe1 N1 C5 -4.3(11)
C22 Fe1 N1 C5 97.9(5)
C21 Fe1 N1 C5 -88.0(5)
N6 Fe1 N1 C5 -176.7(5)
N3 Fe1 N1 C1 -175.4(7)
N4 Fe1 N1 C1 178.7(7)
C22 Fe1 N1 C1 -79.1(7)
C21 Fe1 N1 C1 94.9(7)
N6 Fe1 N1 C1 6.2(6)
C5 N2 N3 C12 176.5(7)
C15 N2 N3 C12 18.8(11)
C5 N2 N3 Fe1 -1.8(8)
C15 N2 N3 Fe1 -159.5(6)
N4 Fe1 N3 C12 0.0(4)
C22 Fe1 N3 C12 95.1(5)
C21 Fe1 N3 C12 -89.1(6)
N6 Fe1 N3 C12 -3.1(12)
N1 Fe1 N3 C12 -178.3(6)
N4 Fe1 N3 N2 178.4(6)
C22 Fe1 N3 N2 -86.5(5)
C21 Fe1 N3 N2 89.3(5)
N6 Fe1 N3 N2 175.3(7)
N1 Fe1 N3 N2 0.1(5)
N3 Fe1 N4 C11 -1.3(4)
C22 Fe1 N4 C11 -96.3(5)
C21 Fe1 N4 C11 88.4(5)
N6 Fe1 N4 C11 177.8(5)
N1 Fe1 N4 C11 4.7(11)
N3 Fe1 N4 N5 -177.1(6)
C22 Fe1 N4 N5 87.9(5)
C21 Fe1 N4 N5 -87.4(5)
N6 Fe1 N4 N5 2.0(5)
N1 Fe1 N4 N5 -171.2(7)
C11 N4 N5 C10 -175.6(7)
Fe1 N4 N5 C10 -0.1(8)
C11 N4 N5 C19 -16.1(11)
Fe1 N4 N5 C19 159.3(6)
N3 Fe1 N6 C6 -177.9(7)
N4 Fe1 N6 C6 179.0(7)
C22 Fe1 N6 C6 82.5(6)
C21 Fe1 N6 C6 -91.9(6)
N1 Fe1 N6 C6 -3.3(6)
N3 Fe1 N6 C10 -0.5(11)
N4 Fe1 N6 C10 -3.5(5)
C22 Fe1 N6 C10 -100.0(5)
C21 Fe1 N6 C10 85.5(5)
N1 Fe1 N6 C10 174.2(5)
N3 Fe1 C21 N7 42(8)
N4 Fe1 C21 N7 -40(8)
C22 Fe1 C21 N7 -176(7)
N6 Fe1 C21 N7 -121(8)
N1 Fe1 C21 N7 123(8)
N3 Fe1 C22 N8 141(13)
N4 Fe1 C22 N8 -137(13)
C21 Fe1 C22 N8 -1(15)
N6 Fe1 C22 N8 -56(13)
N1 Fe1 C22 N8 60(13)
C5 N1 C1 C2 4.3(12)
Fe1 N1 C1 C2 -178.8(6)
N1 C1 C2 C3 -1.8(13)
C1 C2 C3 C4 -1.3(12)
C2 C3 C4 C5 1.9(12)
C1 N1 C5 N2 174.1(7)
Fe1 N1 C5 N2 -3.3(8)
C1 N1 C5 C4 -3.6(10)
Fe1 N1 C5 C4 178.9(5)
N3 N2 C5 N1 3.4(9)
C15 N2 C5 N1 161.1(7)
N3 N2 C5 C4 -178.8(6)
C15 N2 C5 C4 -21.1(11)
C3 C4 C5 N1 0.6(11)
C3 C4 C5 N2 -177.1(7)
C10 N6 C6 C7 1.3(11)
Fe1 N6 C6 C7 178.8(5)
N6 C6 C7 C8 -1.7(12)
C6 C7 C8 C9 0.2(12)
C7 C8 C9 C10 1.6(12)
C8 C9 C10 N6 -2.1(11)
C8 C9 C10 N5 176.3(7)
C6 N6 C10 C9 0.7(11)
Fe1 N6 C10 C9 -177.2(6)
C6 N6 C10 N5 -177.9(6)
Fe1 N6 C10 N5 4.3(7)
N4 N5 C10 C9 178.7(7)
C19 N5 C10 C9 19.0(11)
N4 N5 C10 N6 -2.8(9)
C19 N5 C10 N6 -162.5(7)
N5 N4 C11 C12 177.6(7)
Fe1 N4 C11 C12 2.1(10)
N2 N3 C12 C11 -177.1(7)
Fe1 N3 C12 C11 1.2(10)
N4 C11 C12 N3 -2.1(12)
C26 C13 C14 C15 -0.5(13)
C13 C14 C15 C16 2.0(13)
C13 C14 C15 N2 -177.7(7)
N3 N2 C15 C14 -112.3(8)
C5 N2 C15 C14 92.8(10)
N3 N2 C15 C16 68.0(10)
C5 N2 C15 C16 -86.9(10)
C14 C15 C16 C17 -3.9(13)
N2 C15 C16 C17 175.8(8)
C15 C16 C17 C26 4.9(15)
C25 C18 C19 C20 -4.2(15)
C25 C18 C19 N5 -179.4(9)
N4 N5 C19 C18 -72.6(11)
C10 N5 C19 C18 86.0(10)
N4 N5 C19 C20 112.0(8)
C10 N5 C19 C20 -89.3(9)
C18 C19 C20 C23 0.6(12)
N5 C19 C20 C23 175.9(7)
C19 C20 C23 C24 0.6(14)
C20 C23 C24 C25 1.5(15)
C19 C18 C25 C24 6.2(16)
C23 C24 C25 C18 -4.8(15)
C16 C17 C26 C13 -3.8(17)
C14 C13 C26 C17 1.5(14)
